data_1558140
loop_
_publ_author_name
'Ponduru, Tharun Teja'
'Wang, Guocang'
'Manoj, Sai'
'Pan, Sudip'
'Zhao, Lili'
'Frenking, Gernot'
'Dias, H. V. Rasika'

_publ_section_title
;
 Synthesis and characterization of heterometallic complexes involving
 coinage metals and isoelectronic Fe(CO)<sub>5</sub>,
 [Mn(CO)<sub>5</sub>]<sup>-</sup> and [Fe(CO)<sub>4</sub>CN]<sup>-</sup>
 ligands.
;
_journal_issue 25
_journal_name_full 'Dalton transactions (Cambridge, England : 2003)'
_journal_page_first 8566
_journal_page_last 8581
_journal_paper_doi 10.1039/d0dt01590c
_journal_volume 49
_journal_year 2020
_chemical_formula_moiety 'C32 H38 Ag Mn N2 O5, C4 H8 O'
_chemical_formula_sum 'C36 H46 Ag Mn N2 O6'
_chemical_formula_weight 765.56
_space_group_crystal_system orthorhombic
_space_group_IT_number 57
_space_group_name_Hall '-P 2c 2b'
_space_group_name_H-M_alt 'P b c m'
_atom_sites_solution_hydrogens geom
_atom_sites_solution_primary dual
_audit_creation_date 2017-10-27
_audit_creation_method
;
Olex2 1.2
(compiled 2017.08.10 svn.r3458 for OlexSys, GUI svn.r5381)
;
_audit_update_record
;
2020-04-27 deposited with the CCDC.	2020-05-28 downloaded from the CCDC.
;
_cell_angle_alpha 90
_cell_angle_beta 90
_cell_angle_gamma 90
_cell_formula_units_Z 4
_cell_length_a 8.6971(6)
_cell_length_b 19.4845(13)
_cell_length_c 21.3902(14)
_cell_measurement_reflns_used 9969
_cell_measurement_temperature 100(2)
_cell_measurement_theta_max 33.19
_cell_measurement_theta_min 3.14
_cell_volume 3624.8(4)
_computing_cell_refinement 'SAINT v8.37A (Bruker, 2015)'
_computing_data_reduction 'SAINT v8.37A (Bruker, 2015)'
_computing_molecular_graphics 'Olex2 (Dolomanov et al., 2009)'
_computing_publication_material 'Olex2 (Dolomanov et al., 2009)'
_computing_structure_refinement 'ShelXL (Sheldrick, 2015)'
_computing_structure_solution 'ShelXT (Sheldrick, 2015)'
_diffrn_ambient_temperature 100.0
_diffrn_detector_area_resol_mean 8
_diffrn_measured_fraction_theta_full 0.997
_diffrn_measured_fraction_theta_max 0.999
_diffrn_measurement_device_type 'Bruker D8 Quest with a Photon 100 CMOS detector'
_diffrn_measurement_method '\f and \w scans'
_diffrn_radiation_monochromator graphite
_diffrn_radiation_type MoK\a
_diffrn_radiation_wavelength 0.71073
_diffrn_reflns_av_R_equivalents 0.0296
_diffrn_reflns_av_unetI/netI 0.0168
_diffrn_reflns_Laue_measured_fraction_full 0.997
_diffrn_reflns_Laue_measured_fraction_max 0.999
_diffrn_reflns_limit_h_max 12
_diffrn_reflns_limit_h_min -12
_diffrn_reflns_limit_k_max 28
_diffrn_reflns_limit_k_min -28
_diffrn_reflns_limit_l_max 31
_diffrn_reflns_limit_l_min -31
_diffrn_reflns_number 51706
_diffrn_reflns_point_group_measured_fraction_full 0.997
_diffrn_reflns_point_group_measured_fraction_max 0.999
_diffrn_reflns_theta_full 25.242
_diffrn_reflns_theta_max 31.505
_diffrn_reflns_theta_min 3.019
_diffrn_source 'sealed tube'
_diffrn_standards_number 0
_exptl_absorpt_coefficient_mu 0.933
_exptl_absorpt_correction_T_max 0.4353
_exptl_absorpt_correction_T_min 0.3921
_exptl_absorpt_correction_type multi-scan
_exptl_absorpt_process_details
'SADABS-2016/2 (Bruker,2016/2) was used for absorption correction. wR2(int) was 0.0584 before and 0.0526 after correction. The Ratio of minimum to maximum transmission is 0.9008. The \l/2 correction factor is Not present.'
_exptl_crystal_colour colourless
_exptl_crystal_colour_primary colourless
_exptl_crystal_density_diffrn 1.403
_exptl_crystal_description blocks
_exptl_crystal_F_000 1584
_exptl_crystal_size_max 0.18
_exptl_crystal_size_mid 0.1
_exptl_crystal_size_min 0.1
_refine_diff_density_max 0.476
_refine_diff_density_min -0.728
_refine_diff_density_rms 0.065
_refine_ls_extinction_method none
_refine_ls_goodness_of_fit_ref 1.053
_refine_ls_hydrogen_treatment constr
_refine_ls_matrix_type full
_refine_ls_number_parameters 248
_refine_ls_number_reflns 6180
_refine_ls_number_restraints 66
_refine_ls_restrained_S_all 1.048
_refine_ls_R_factor_all 0.0284
_refine_ls_R_factor_gt 0.0239
_refine_ls_shift/su_max 0.001
_refine_ls_shift/su_mean 0.000
_refine_ls_structure_factor_coef Fsqd
_refine_ls_weighting_details 'w=1/[\s^2^(Fo^2^)+(0.0297P)^2^+1.8026P] where P=(Fo^2^+2Fc^2^)/3'
_refine_ls_weighting_scheme calc
_refine_ls_wR_factor_gt 0.0590
_refine_ls_wR_factor_ref 0.0613
_reflns_Friedel_coverage 0.000
_reflns_number_gt 5570
_reflns_number_total 6180
_reflns_threshold_expression 'I > 2\s(I)'
_cod_data_source_file d0dt01590c2.cif
_cod_data_source_block rad569_0m_a
_cod_depositor_comments 'Adding full bibliography for 1558136--1558141.cif.'
_cod_database_code 1558140
_shelx_shelxl_version_number 2017/1
_shelx_space_group_comment
;
The symmetry employed for this shelxl refinement is uniquely defined
by the following loop, which should always be used as a source of
symmetry information in preference to the above space-group names.
They are only intended as comments.
;
_shelx_estimated_absorpt_t_max 0.912
_shelx_estimated_absorpt_t_min 0.850
_olex2_refinement_description
;
1. Fixed Uiso
 At 1.2 times of:
  All C(H) groups, All C(H,H) groups
 At 1.5 times of:
  All C(H,H,H) groups
2. Restrained distances
 C22-C21 \\sim C21-C20 \\sim C20-C19
 with sigma of 0.02
 O5-C22 \\sim O5-C19
 with sigma of 0.02
 O5-C21 \\sim O5-C20
 with sigma of 0.04
 C21-C19 \\sim C22-C20
 with sigma of 0.04
3. Uiso/Uaniso restraints and constraints
O5 \\sim C19 \\sim C20 \\sim C21 \\sim C22: within 2A with sigma of 0.04 and
sigma for terminal atoms of 0.08
4. Rigid body (RIGU) restrains
 O5, C19, C20, C21, C22
 with sigma for 1-2 distances of 0.004 and sigma for 1-3 distances of 0.004
5. Others
 Fixed Sof: O5(0.5) C19(0.5) H19A(0.5) H19B(0.5) C20(0.5) H20A(0.5) H20B(0.5)
 C21(0.5) H21A(0.5) H21B(0.5) C22(0.5) H22A(0.5) H22B(0.5)
6.a Ternary CH refined with riding coordinates:
 C13(H13), C16(H16)
6.b Secondary CH2 refined with riding coordinates:
 C6(H6A,H6B), C19(H19A,H19B), C20(H20A,H20B), C21(H21A,H21B), C22(H22A,H22B)
6.c Aromatic/amide H refined with riding coordinates:
 C9(H9), C10(H10), C11(H11)
6.d Idealised Me refined as rotating group:
 C14(H14A,H14B,H14C), C15(H15A,H15B,H15C), C17(H17A,H17B,H17C), C18(H18A,H18B,
 H18C)
;
_olex2_submission_special_instructions 'No special instructions were received'

loop_
_space_group_symop_operation_xyz
'x, y, z'
'-x, -y, z+1/2'
'-x, y+1/2, -z+1/2'
'x, -y+1/2, -z'
'-x, -y, -z'
'x, y, -z-1/2'
'x, -y-1/2, z-1/2'
'-x, y-1/2, z'

loop_
_atom_site_label
_atom_site_type_symbol
_atom_site_fract_x
_atom_site_fract_y
_atom_site_fract_z
_atom_site_U_iso_or_equiv
_atom_site_adp_type
_atom_site_occupancy
_atom_site_site_symmetry_order
_atom_site_calc_flag
_atom_site_refinement_flags_posn
_atom_site_refinement_flags_adp
_atom_site_refinement_flags_occupancy
_atom_site_disorder_assembly
_atom_site_disorder_group
Ag Ag 0.57539(2) 0.47159(2) 0.750000 0.01668(4) Uani 1 2 d S T P . .
Mn Mn 0.75884(3) 0.57633(2) 0.750000 0.01512(5) Uani 1 2 d S T P . .
O1 O 0.9981(2) 0.68349(8) 0.750000 0.0523(5) Uani 1 2 d S T P . .
O2 O 0.95621(15) 0.45128(7) 0.750000 0.0238(2) Uani 1 2 d S T P . .
O3 O 0.72850(19) 0.56994(9) 0.61172(6) 0.0637(5) Uani 1 1 d . . . . .
O4 O 0.45557(17) 0.64767(8) 0.750000 0.0329(3) Uani 1 2 d S T P . .
N N 0.36391(11) 0.35732(5) 0.69943(4) 0.01326(16) Uani 1 1 d . . . . .
C1 C 0.9041(2) 0.64242(9) 0.750000 0.0281(4) Uani 1 2 d S T P . .
C2 C 0.87735(19) 0.49873(8) 0.750000 0.0183(3) Uani 1 2 d S T P . .
C3 C 0.74118(18) 0.57157(8) 0.66478(7) 0.0333(3) Uani 1 1 d . . . . .
C4 C 0.5716(2) 0.61983(9) 0.750000 0.0226(3) Uani 1 2 d S T P . .
C5 C 0.42252(16) 0.38728(7) 0.750000 0.0122(2) Uani 1 2 d S T P . .
C6 C 0.25708(13) 0.30063(6) 0.71414(5) 0.01601(19) Uani 1 1 d . . . . .
H6A H 0.295030 0.256429 0.697322 0.019 Uiso 1 1 calc R . . . .
H6B H 0.153014 0.309746 0.697323 0.019 Uiso 1 1 calc R . . . .
C7 C 0.41118(13) 0.37212(5) 0.63645(5) 0.01506(18) Uani 1 1 d . . . . .
C8 C 0.54058(14) 0.33828(6) 0.61225(6) 0.0197(2) Uani 1 1 d . . . . .
C9 C 0.58479(17) 0.35381(7) 0.55102(7) 0.0292(3) Uani 1 1 d . . . . .
H9 H 0.672420 0.331956 0.533503 0.035 Uiso 1 1 calc R . . . .
C10 C 0.5028(2) 0.40045(7) 0.51568(6) 0.0349(3) Uani 1 1 d . . . . .
H10 H 0.534713 0.410518 0.474202 0.042 Uiso 1 1 calc R . . . .
C11 C 0.37452(19) 0.43267(6) 0.54029(6) 0.0286(3) Uani 1 1 d . . . . .
H11 H 0.318952 0.464483 0.515352 0.034 Uiso 1 1 calc R . . . .
C12 C 0.32555(15) 0.41911(6) 0.60116(5) 0.0187(2) Uani 1 1 d . . . . .
C13 C 0.63290(15) 0.28663(6) 0.64955(6) 0.0230(2) Uani 1 1 d . . . . .
H13 H 0.581351 0.280315 0.690943 0.028 Uiso 1 1 calc R . . . .
C14 C 0.79555(19) 0.31354(9) 0.66138(12) 0.0506(5) Uani 1 1 d . . . . .
H14A H 0.848668 0.319684 0.621358 0.076 Uiso 1 1 calc GR . . . .
H14B H 0.852289 0.280518 0.687104 0.076 Uiso 1 1 calc GR . . . .
H14C H 0.789907 0.357671 0.683239 0.076 Uiso 1 1 calc GR . . . .
C15 C 0.63888(19) 0.21690(7) 0.61690(7) 0.0315(3) Uani 1 1 d . . . . .
H15A H 0.534001 0.200124 0.610027 0.047 Uiso 1 1 calc GR . . . .
H15B H 0.695077 0.184183 0.643153 0.047 Uiso 1 1 calc GR . . . .
H15C H 0.691387 0.221671 0.576602 0.047 Uiso 1 1 calc GR . . . .
C16 C 0.18612(15) 0.45554(6) 0.62788(5) 0.0205(2) Uani 1 1 d . . . . .
H16 H 0.156519 0.431181 0.667231 0.025 Uiso 1 1 calc R . . . .
C17 C 0.2259(2) 0.52928(7) 0.64524(9) 0.0383(4) Uani 1 1 d . . . . .
H17A H 0.311707 0.529420 0.674921 0.057 Uiso 1 1 calc GR . . . .
H17B H 0.136196 0.551246 0.664447 0.057 Uiso 1 1 calc GR . . . .
H17C H 0.255306 0.554602 0.607502 0.057 Uiso 1 1 calc GR . . . .
C18 C 0.0486(2) 0.45279(10) 0.58392(8) 0.0407(4) Uani 1 1 d . . . . .
H18A H 0.071512 0.479054 0.545981 0.061 Uiso 1 1 calc GR . . . .
H18B H -0.041452 0.472578 0.604743 0.061 Uiso 1 1 calc GR . . . .
H18C H 0.027202 0.404952 0.572750 0.061 Uiso 1 1 calc GR . . . .
O5 O 1.0477(3) 0.77281(13) 0.50593(13) 0.0446(7) Uani 0.5 1 d D U . A -1
C19 C 0.9606(5) 0.8057(2) 0.4577(2) 0.0352(8) Uani 0.5 1 d D U . A -1
H19A H 1.018983 0.806344 0.417971 0.042 Uiso 0.5 1 calc R . . A -1
H19B H 0.935695 0.853567 0.469596 0.042 Uiso 0.5 1 calc R . . A -1
C20 C 0.8157(4) 0.76369(19) 0.45097(18) 0.0380(8) Uani 0.5 1 d D U . A -1
H20A H 0.728493 0.792318 0.436658 0.046 Uiso 0.5 1 calc R . . A -1
H20B H 0.830534 0.725208 0.421356 0.046 Uiso 0.5 1 calc R . . A -1
C21 C 0.7903(4) 0.7380(2) 0.51657(18) 0.0375(8) Uani 0.5 1 d D U . A -1
H21A H 0.727942 0.695482 0.516876 0.045 Uiso 0.5 1 calc R . . A -1
H21B H 0.739476 0.773103 0.542856 0.045 Uiso 0.5 1 calc R . . A -1
C22 C 0.9527(5) 0.7244(2) 0.5382(2) 0.0398(9) Uani 0.5 1 d D U . A -1
H22A H 0.961124 0.730925 0.584013 0.048 Uiso 0.5 1 calc R . . A -1
H22B H 0.983790 0.676892 0.527894 0.048 Uiso 0.5 1 calc R . . A -1

loop_
_atom_site_aniso_label
_atom_site_aniso_U_11
_atom_site_aniso_U_22
_atom_site_aniso_U_33
_atom_site_aniso_U_23
_atom_site_aniso_U_13
_atom_site_aniso_U_12
Ag 0.01532(6) 0.01273(6) 0.02198(6) 0.000 0.000 -0.00312(4)
Mn 0.01477(10) 0.01232(10) 0.01828(11) 0.000 0.000 -0.00142(8)
O1 0.0271(8) 0.0218(7) 0.1081(17) 0.000 0.000 -0.0095(6)
O2 0.0218(6) 0.0200(6) 0.0295(6) 0.000 0.000 0.0028(5)
O3 0.0776(10) 0.0904(11) 0.0230(6) -0.0041(6) -0.0084(6) 0.0497(9)
O4 0.0272(7) 0.0338(8) 0.0376(8) 0.000 0.000 0.0124(6)
N 0.0154(4) 0.0135(4) 0.0109(4) 0.0003(3) 0.0012(3) -0.0024(3)
C1 0.0218(8) 0.0162(7) 0.0463(11) 0.000 0.000 -0.0001(6)
C2 0.0179(7) 0.0176(7) 0.0194(7) 0.000 0.000 -0.0036(5)
C3 0.0353(7) 0.0391(7) 0.0255(6) -0.0011(5) -0.0028(5) 0.0182(6)
C4 0.0238(8) 0.0183(7) 0.0258(8) 0.000 0.000 0.0004(6)
C5 0.0122(6) 0.0116(6) 0.0129(6) 0.000 0.000 0.0021(5)
C6 0.0195(5) 0.0161(4) 0.0125(4) 0.0002(3) -0.0005(4) -0.0056(4)
C7 0.0197(5) 0.0138(4) 0.0117(4) -0.0005(3) 0.0040(4) -0.0018(4)
C8 0.0219(5) 0.0157(5) 0.0215(5) -0.0014(4) 0.0073(4) -0.0006(4)
C9 0.0382(7) 0.0221(6) 0.0275(6) -0.0011(5) 0.0202(6) 0.0011(5)
C10 0.0596(10) 0.0238(6) 0.0212(6) 0.0041(5) 0.0238(6) 0.0035(6)
C11 0.0507(8) 0.0197(5) 0.0153(5) 0.0042(4) 0.0102(5) 0.0061(5)
C12 0.0285(6) 0.0155(5) 0.0123(4) 0.0010(4) 0.0045(4) 0.0018(4)
C13 0.0203(5) 0.0193(5) 0.0295(6) -0.0027(4) 0.0041(5) 0.0036(4)
C14 0.0239(7) 0.0309(8) 0.0968(16) -0.0030(9) -0.0095(9) 0.0027(6)
C15 0.0418(8) 0.0193(6) 0.0333(7) -0.0023(5) 0.0098(6) 0.0046(5)
C16 0.0278(6) 0.0185(5) 0.0152(5) 0.0016(4) 0.0012(4) 0.0060(4)
C17 0.0395(8) 0.0248(6) 0.0505(9) -0.0142(6) 0.0111(7) 0.0035(6)
C18 0.0394(8) 0.0507(9) 0.0320(7) -0.0075(7) -0.0112(6) 0.0131(7)
O5 0.0244(9) 0.073(2) 0.0367(13) 0.0107(15) -0.0082(10) -0.0133(9)
C19 0.0288(15) 0.047(2) 0.0296(16) -0.0038(18) -0.0007(12) 0.0012(17)
C20 0.0309(16) 0.0410(18) 0.0420(19) -0.0123(16) -0.0144(15) 0.0048(13)
C21 0.0241(13) 0.041(2) 0.048(3) -0.0085(17) 0.0041(14) -0.0059(12)
C22 0.0362(18) 0.052(2) 0.0308(17) -0.001(2) -0.0074(13) -0.011(2)

loop_
_atom_type_symbol
_atom_type_description
_atom_type_scat_dispersion_real
_atom_type_scat_dispersion_imag
_atom_type_scat_source
C C 0.0033 0.0016 'International Tables Vol C Tables 4.2.6.8 and 6.1.1.4'
H H 0.0000 0.0000 'International Tables Vol C Tables 4.2.6.8 and 6.1.1.4'
Ag Ag -0.8971 1.1015 'International Tables Vol C Tables 4.2.6.8 and 6.1.1.4'
Mn Mn 0.3368 0.7283 'International Tables Vol C Tables 4.2.6.8 and 6.1.1.4'
N N 0.0061 0.0033 'International Tables Vol C Tables 4.2.6.8 and 6.1.1.4'
O O 0.0106 0.0060 'International Tables Vol C Tables 4.2.6.8 and 6.1.1.4'

loop_
_geom_angle_atom_site_label_1
_geom_angle_atom_site_label_2
_geom_angle_atom_site_label_3
_geom_angle
_geom_angle_site_symmetry_1
_geom_angle_site_symmetry_3
_geom_angle_publ_flag
Mn Ag C2 40.60(4) . . ?
C5 Ag Mn 179.03(4) . . ?
C5 Ag C2 140.37(5) . . ?
C1 Mn Ag 173.56(6) . . ?
C1 Mn C2 101.26(8) . . ?
C1 Mn C3 95.44(6) . 6_557 ?
C1 Mn C3 95.45(6) . . ?
C1 Mn C4 106.97(8) . . ?
C2 Mn Ag 72.30(5) . . ?
C2 Mn C3 90.31(4) . 6_557 ?
C2 Mn C3 90.30(4) . . ?
C2 Mn C4 151.77(8) . . ?
C3 Mn Ag 84.74(6) . . ?
C3 Mn Ag 84.75(6) 6_557 . ?
C3 Mn C3 168.76(11) . 6_557 ?
C3 Mn C4 87.08(5) . . ?
C3 Mn C4 87.08(5) 6_557 . ?
C4 Mn Ag 79.47(6) . . ?
C5 N C6 113.31(9) . . ?
C5 N C7 124.35(9) . . ?
C7 N C6 121.97(8) . . ?
O1 C1 Mn 178.83(18) . . ?
Mn C2 Ag 67.11(5) . . ?
O2 C2 Ag 115.18(12) . . ?
O2 C2 Mn 177.71(15) . . ?
O3 C3 Mn 178.49(14) . . ?
O4 C4 Mn 179.23(16) . . ?
N C5 Ag 125.59(6) 6_557 . ?
N C5 Ag 125.59(6) . . ?
N C5 N 108.76(13) 6_557 . ?
N C6 C6 102.30(5) . 6_557 ?
N C6 H6A 111.3 . . ?
N C6 H6B 111.3 . . ?
C6 C6 H6A 111.3 6_557 . ?
C6 C6 H6B 111.3 6_557 . ?
H6A C6 H6B 109.2 . . ?
C8 C7 N 118.74(10) . . ?
C12 C7 N 118.94(10) . . ?
C12 C7 C8 122.32(10) . . ?
C7 C8 C13 122.89(10) . . ?
C9 C8 C7 117.68(11) . . ?
C9 C8 C13 119.43(11) . . ?
C8 C9 H9 119.6 . . ?
C10 C9 C8 120.89(12) . . ?
C10 C9 H9 119.6 . . ?
C9 C10 H10 119.8 . . ?
C9 C10 C11 120.43(12) . . ?
C11 C10 H10 119.8 . . ?
C10 C11 H11 119.5 . . ?
C10 C11 C12 121.01(13) . . ?
C12 C11 H11 119.5 . . ?
C7 C12 C16 121.85(10) . . ?
C11 C12 C7 117.67(11) . . ?
C11 C12 C16 120.47(11) . . ?
C8 C13 H13 108.1 . . ?
C8 C13 C14 110.46(12) . . ?
C8 C13 C15 111.59(12) . . ?
C14 C13 H13 108.1 . . ?
C15 C13 H13 108.1 . . ?
C15 C13 C14 110.42(12) . . ?
C13 C14 H14A 109.5 . . ?
C13 C14 H14B 109.5 . . ?
C13 C14 H14C 109.5 . . ?
H14A C14 H14B 109.5 . . ?
H14A C14 H14C 109.5 . . ?
H14B C14 H14C 109.5 . . ?
C13 C15 H15A 109.5 . . ?
C13 C15 H15B 109.5 . . ?
C13 C15 H15C 109.5 . . ?
H15A C15 H15B 109.5 . . ?
H15A C15 H15C 109.5 . . ?
H15B C15 H15C 109.5 . . ?
C12 C16 H16 107.5 . . ?
C12 C16 C17 110.58(11) . . ?
C12 C16 C18 112.27(11) . . ?
C17 C16 H16 107.5 . . ?
C18 C16 H16 107.5 . . ?
C18 C16 C17 111.22(12) . . ?
C16 C17 H17A 109.5 . . ?
C16 C17 H17B 109.5 . . ?
C16 C17 H17C 109.5 . . ?
H17A C17 H17B 109.5 . . ?
H17A C17 H17C 109.5 . . ?
H17B C17 H17C 109.5 . . ?
C16 C18 H18A 109.5 . . ?
C16 C18 H18B 109.5 . . ?
C16 C18 H18C 109.5 . . ?
H18A C18 H18B 109.5 . . ?
H18A C18 H18C 109.5 . . ?
H18B C18 H18C 109.5 . . ?
C22 O5 C19 109.7(3) . . ?
O5 C19 H19A 110.6 . . ?
O5 C19 H19B 110.6 . . ?
O5 C19 C20 105.5(3) . . ?
H19A C19 H19B 108.8 . . ?
C20 C19 H19A 110.6 . . ?
C20 C19 H19B 110.6 . . ?
C19 C20 H20A 111.3 . . ?
C19 C20 H20B 111.3 . . ?
H20A C20 H20B 109.2 . . ?
C21 C20 C19 102.3(3) . . ?
C21 C20 H20A 111.3 . . ?
C21 C20 H20B 111.3 . . ?
C20 C21 H21A 111.4 . . ?
C20 C21 H21B 111.4 . . ?
C20 C21 C22 102.0(3) . . ?
H21A C21 H21B 109.2 . . ?
C22 C21 H21A 111.4 . . ?
C22 C21 H21B 111.4 . . ?
O5 C22 C21 106.1(3) . . ?
O5 C22 H22A 110.5 . . ?
O5 C22 H22B 110.5 . . ?
C21 C22 H22A 110.5 . . ?
C21 C22 H22B 110.5 . . ?
H22A C22 H22B 108.7 . . ?

loop_
_geom_bond_atom_site_label_1
_geom_bond_atom_site_label_2
_geom_bond_distance
_geom_bond_site_symmetry_2
_geom_bond_publ_flag
Ag Mn 2.5905(3) . ?
Ag C2 2.6789(17) . ?
Ag C5 2.1133(15) . ?
Mn C1 1.8038(19) . ?
Mn C2 1.8300(17) . ?
Mn C3 1.8318(15) 6_557 ?
Mn C3 1.8318(15) . ?
Mn C4 1.8360(18) . ?
O1 C1 1.144(2) . ?
O2 C2 1.151(2) . ?
O3 C3 1.1407(19) . ?
O4 C4 1.145(2) . ?
N C5 1.3307(12) . ?
N C6 1.4773(13) . ?
N C7 1.4376(13) . ?
C6 C6 1.534(2) 6_557 ?
C6 H6A 0.9900 . ?
C6 H6B 0.9900 . ?
C7 C8 1.4033(15) . ?
C7 C12 1.4010(15) . ?
C8 C9 1.3981(17) . ?
C8 C13 1.5147(18) . ?
C9 H9 0.9500 . ?
C9 C10 1.380(2) . ?
C10 H10 0.9500 . ?
C10 C11 1.384(2) . ?
C11 H11 0.9500 . ?
C11 C12 1.3950(16) . ?
C12 C16 1.5169(17) . ?
C13 H13 1.0000 . ?
C13 C14 1.530(2) . ?
C13 C15 1.5285(18) . ?
C14 H14A 0.9800 . ?
C14 H14B 0.9800 . ?
C14 H14C 0.9800 . ?
C15 H15A 0.9800 . ?
C15 H15B 0.9800 . ?
C15 H15C 0.9800 . ?
C16 H16 1.0000 . ?
C16 C17 1.5237(18) . ?
C16 C18 1.522(2) . ?
C17 H17A 0.9800 . ?
C17 H17B 0.9800 . ?
C17 H17C 0.9800 . ?
C18 H18A 0.9800 . ?
C18 H18B 0.9800 . ?
C18 H18C 0.9800 . ?
O5 C19 1.432(5) . ?
O5 C22 1.431(5) . ?
C19 H19A 0.9900 . ?
C19 H19B 0.9900 . ?
C19 C20 1.510(5) . ?
C20 H20A 0.9900 . ?
C20 H20B 0.9900 . ?
C20 C21 1.506(6) . ?
C21 H21A 0.9900 . ?
C21 H21B 0.9900 . ?
C21 C22 1.509(5) . ?
C22 H22A 0.9900 . ?
C22 H22B 0.9900 . ?
